data_7222491
loop_
_publ_author_name
'Schlueter, M.'
'Heying, B.'
'Poettgen, R.'

_publ_section_title
;
 Transition metal-gallium ordering in Hf Co Ga2 and Hf Ni Ga2
;
_journal_name_full
;
Zeitschrift fuer Naturforschung, Teil B. Anorganische Chemie, Organische 
Chemie (42,1987-)
;
_journal_page_first 16
_journal_page_last 21
_journal_volume 58
_journal_year 2003
_chemical_formula_sum 'Ga2 Hf Ni'
_chemical_name_systematic 'Hf Ni Ga2'
_space_group_IT_number 107
_symmetry_space_group_name_Hall 'I 4 -2'
_symmetry_space_group_name_H-M 'I 4 m m'
_cell_angle_alpha 90
_cell_angle_beta 90
_cell_angle_gamma 90
_cell_formula_units_Z 20
_cell_length_a 12.24
_cell_length_b 12.24
_cell_length_c 8.093
_cell_volume 1212.474
_citation_journal_id_ASTM ZNBSEN
_cod_data_source_file Schlueter_ZNBSEN_2003_807.cif
_cod_data_source_block Ga2Hf1Ni1
_cod_original_formula_sum 'Ga2 Hf1 Ni1'
_cod_database_code 7222491

loop_
_symmetry_equiv_pos_as_xyz
x,y,z
-y,x,z
-x,-y,z
y,-x,z
-x,y,z
-y,-x,z
x,-y,z
y,x,z
x+1/2,y+1/2,z+1/2
-y+1/2,x+1/2,z+1/2
-x+1/2,-y+1/2,z+1/2
y+1/2,-x+1/2,z+1/2
-x+1/2,y+1/2,z+1/2
-y+1/2,-x+1/2,z+1/2
x+1/2,-y+1/2,z+1/2
y+1/2,x+1/2,z+1/2

loop_
_atom_site_label
_atom_site_type_symbol
_atom_site_fract_x
_atom_site_fract_y
_atom_site_fract_z
_atom_site_occupancy
_atom_site_U_iso_or_equiv
Hf4 Hf 0 0 0.51253 1 0.0
Ga2 Ga 0.16088 0 0.7954 1 0.0
Ni3 Ni 0 0.5 0.4001 1 0.0
Hf1 Hf 0.28711 0 0.1272 1 0.0
Ga4 Ga 0.3671 0.3671 0.7884 1 0.0
Hf2 Hf 0.29617 0.29617 0.13584 1 0.0
Ga1 Ga 0.35193 0.85847 0.3842 1 0.0
Ni2 Ni 0.33835 0.33835 0.4747 1 0.0
Ga3 Ga 0.38246 0 0.6483 1 0.0
Hf3 Hf 0 0 0.06264 1 0.0
Ni1 Ni 0.21538 0 0.4846 1 0.0
